data_7226976
loop_
_publ_author_name
'Dey, Dhananjay'
'Bhandary, Subhrajyoti'
'Thomas, Sajesh P.'
'Spackman, Mark A.'
'Chopra, Deepak'

_publ_section_title
;
 Energy frameworks and a topological analysis of the supramolecular
 features in in situ cryocrystallized liquids: tuning the weak interaction
 landscape via fluorination.
;
_journal_issue 46
_journal_name_full 'Physical chemistry chemical physics : PCCP'
_journal_page_first 31811
_journal_page_last 31820
_journal_paper_doi 10.1039/c6cp05917a
_journal_volume 18
_journal_year 2016
_chemical_formula_sum 'C7 H3 Cl F2 O'
_chemical_formula_weight 176.54
_space_group_crystal_system monoclinic
_space_group_IT_number 14
_space_group_name_Hall '-P 2ybc'
_space_group_name_H-M_alt 'P 1 21/c 1'
_symmetry_space_group_name_Hall '-P 2ybc'
_symmetry_space_group_name_H-M 'P 1 21/c 1'
_atom_sites_solution_hydrogens geom
_audit_creation_method SHELXL-2014/7
_audit_update_record
;
2016-08-29 deposited with the CCDC.
2016-10-31 downloaded from the CCDC.
;
_cell_angle_alpha 90
_cell_angle_beta 95.479(4)
_cell_angle_gamma 90
_cell_formula_units_Z 4
_cell_length_a 3.7798(4)
_cell_length_b 18.1130(13)
_cell_length_c 10.0510(8)
_cell_measurement_reflns_used 9911
_cell_measurement_temperature 110(2)
_cell_measurement_theta_max 30.30
_cell_measurement_theta_min 2.25
_cell_volume 684.98(10)
_computing_structure_refinement 'SHELXL-2014/7 (Sheldrick, 2014)'
_diffrn_ambient_temperature 110(2)
_diffrn_measured_fraction_theta_full 0.723
_diffrn_measured_fraction_theta_max 0.686
_diffrn_measurement_device_type 'Bruker APEX-II CCD'
_diffrn_radiation_type MoK\a
_diffrn_radiation_wavelength 0.71073
_diffrn_reflns_av_R_equivalents 0.0241
_diffrn_reflns_av_unetI/netI 0.0104
_diffrn_reflns_Laue_measured_fraction_full 0.723
_diffrn_reflns_Laue_measured_fraction_max 0.686
_diffrn_reflns_limit_h_max 2
_diffrn_reflns_limit_h_min -2
_diffrn_reflns_limit_k_max 23
_diffrn_reflns_limit_k_min -23
_diffrn_reflns_limit_l_max 13
_diffrn_reflns_limit_l_min -13
_diffrn_reflns_number 18253
_diffrn_reflns_point_group_measured_fraction_full 0.723
_diffrn_reflns_point_group_measured_fraction_max 0.686
_diffrn_reflns_theta_full 25.242
_diffrn_reflns_theta_max 27.831
_diffrn_reflns_theta_min 2.249
_exptl_absorpt_coefficient_mu 0.523
_exptl_absorpt_correction_T_max 0.7461
_exptl_absorpt_correction_T_min 0.6826
_exptl_absorpt_correction_type multi-scan
_exptl_absorpt_process_details SADABS
_exptl_crystal_colour colorless
_exptl_crystal_density_diffrn 1.712
_exptl_crystal_description block
_exptl_crystal_F_000 352
_exptl_crystal_size_max 0.300
_exptl_crystal_size_mid 0.300
_exptl_crystal_size_min 0.300
_refine_diff_density_max 0.261
_refine_diff_density_min -0.242
_refine_diff_density_rms 0.054
_refine_ls_extinction_method none
_refine_ls_goodness_of_fit_ref 1.081
_refine_ls_hydrogen_treatment constr
_refine_ls_matrix_type full
_refine_ls_number_parameters 100
_refine_ls_number_reflns 1110
_refine_ls_number_restraints 0
_refine_ls_restrained_S_all 1.081
_refine_ls_R_factor_all 0.0296
_refine_ls_R_factor_gt 0.0279
_refine_ls_shift/su_max 0.001
_refine_ls_shift/su_mean 0.000
_refine_ls_structure_factor_coef Fsqd
_refine_ls_weighting_details 'w=1/[\s^2^(Fo^2^)+(0.0518P)^2^+0.3737P] where P=(Fo^2^+2Fc^2^)/3'
_refine_ls_weighting_scheme calc
_refine_ls_wR_factor_gt 0.0840
_refine_ls_wR_factor_ref 0.0870
_reflns_Friedel_coverage 0.000
_reflns_number_gt 1049
_reflns_number_total 1110
_reflns_threshold_expression 'I > 2\s(I)'
_cod_data_source_file c6cp05917a2.cif
_cod_data_source_block 35dfbc
_cod_depositor_comments 'Adding full bibliography for 7226976--7226978.cif.'
_cod_database_code 7226976
_shelx_shelxl_version_number 2014/7
_shelx_space_group_comment
;
The symmetry employed for this shelxl refinement is uniquely defined
by the following loop, which should always be used as a source of
symmetry information in preference to the above space-group names.
They are only intended as comments.
;
_shelx_estimated_absorpt_t_min 0.859
_shelx_estimated_absorpt_t_max 0.859

loop_
_space_group_symop_operation_xyz
'x, y, z'
'-x, y+1/2, -z+1/2'
'-x, -y, -z'
'x, -y-1/2, z-1/2'

loop_
_atom_site_label
_atom_site_type_symbol
_atom_site_fract_x
_atom_site_fract_y
_atom_site_fract_z
_atom_site_U_iso_or_equiv
_atom_site_adp_type
_atom_site_occupancy
_atom_site_site_symmetry_order
_atom_site_calc_flag
_atom_site_refinement_flags_posn
_atom_site_refinement_flags_adp
Cl1 Cl 0.08026(17) 0.18653(2) 0.75881(4) 0.0291(3) Uani 1 1 d . .
F1 F -0.3506(4) 0.41984(5) 0.49879(8) 0.0262(4) Uani 1 1 d . .
F2 F 0.1958(4) 0.52976(5) 0.88667(10) 0.0310(4) Uani 1 1 d . .
O1 O 0.4218(5) 0.25853(7) 0.95153(12) 0.0306(5) Uani 1 1 d . .
C6 C -0.0770(6) 0.34344(8) 0.66627(14) 0.0158(5) Uani 1 1 d . .
H6 H -0.1421 0.3008 0.6146 0.019 Uiso 1 1 calc R U
C4 C -0.0822(6) 0.47703(8) 0.69142(15) 0.0188(6) Uani 1 1 d . .
H4 H -0.1490 0.5244 0.6571 0.023 Uiso 1 1 calc R U
C1 C 0.1129(6) 0.33784(8) 0.79210(14) 0.0144(5) Uani 1 1 d . .
C7 C 0.2343(6) 0.26582(8) 0.85093(15) 0.0207(6) Uani 1 1 d . .
C5 C -0.1661(6) 0.41321(8) 0.62018(13) 0.0168(6) Uani 1 1 d . .
C3 C 0.1047(6) 0.46809(8) 0.81565(15) 0.0191(6) Uani 1 1 d . .
C2 C 0.2047(6) 0.40033(8) 0.86859(14) 0.0183(6) Uani 1 1 d . .
H2 H 0.3321 0.3963 0.9544 0.022 Uiso 1 1 calc R U

loop_
_atom_site_aniso_label
_atom_site_aniso_U_11
_atom_site_aniso_U_22
_atom_site_aniso_U_33
_atom_site_aniso_U_23
_atom_site_aniso_U_13
_atom_site_aniso_U_12
Cl1 0.0334(7) 0.0142(2) 0.0386(3) 0.00134(13) -0.0023(2) 0.00030(17)
F1 0.0320(12) 0.0269(5) 0.0176(4) 0.0036(3) -0.0085(4) 0.0029(5)
F2 0.0414(13) 0.0177(5) 0.0322(5) -0.0080(4) -0.0061(5) -0.0046(5)
O1 0.0357(16) 0.0281(6) 0.0260(6) 0.0056(4) -0.0072(6) 0.0093(6)
C6 0.0140(19) 0.0164(7) 0.0169(6) -0.0010(5) 0.0013(6) -0.0009(6)
C4 0.017(2) 0.0162(7) 0.0229(7) 0.0034(5) 0.0023(7) 0.0017(7)
C1 0.0082(18) 0.0166(7) 0.0186(6) 0.0017(5) 0.0022(7) 0.0019(7)
C7 0.022(2) 0.0186(7) 0.0216(7) 0.0024(5) 0.0039(7) 0.0009(7)
C5 0.0131(19) 0.0215(7) 0.0153(6) 0.0024(5) -0.0011(7) -0.0005(7)
C3 0.018(2) 0.0162(7) 0.0227(7) -0.0048(5) 0.0015(7) -0.0022(7)
C2 0.0164(19) 0.0212(7) 0.0166(6) -0.0005(5) -0.0011(6) -0.0012(7)

loop_
_atom_type_symbol
_atom_type_description
_atom_type_scat_dispersion_real
_atom_type_scat_dispersion_imag
_atom_type_scat_source
C C 0.0033 0.0016 'International Tables Vol C Tables 4.2.6.8 and 6.1.1.4'
H H 0.0000 0.0000 'International Tables Vol C Tables 4.2.6.8 and 6.1.1.4'
O O 0.0106 0.0060 'International Tables Vol C Tables 4.2.6.8 and 6.1.1.4'
F F 0.0171 0.0103 'International Tables Vol C Tables 4.2.6.8 and 6.1.1.4'
Cl Cl 0.1484 0.1585 'International Tables Vol C Tables 4.2.6.8 and 6.1.1.4'

loop_
_geom_angle_atom_site_label_1
_geom_angle_atom_site_label_2
_geom_angle_atom_site_label_3
_geom_angle
C5 C6 C1 117.35(14)
C5 C6 H6 121.3
C1 C6 H6 121.3
C5 C4 C3 116.24(13)
C5 C4 H4 121.9
C3 C4 H4 121.9
C2 C1 C6 121.32(14)
C2 C1 C7 116.24(15)
C6 C1 C7 122.43(14)
O1 C7 C1 125.02(15)
O1 C7 Cl1 119.60(12)
C1 C7 Cl1 115.39(13)
F1 C5 C6 118.28(13)
F1 C5 C4 117.84(13)
C6 C5 C4 123.87(15)
F2 C3 C2 119.07(15)
F2 C3 C4 117.51(13)
C2 C3 C4 123.42(14)
C3 C2 C1 117.80(15)
C3 C2 H2 121.1
C1 C2 H2 121.1

loop_
_geom_bond_atom_site_label_1
_geom_bond_atom_site_label_2
_geom_bond_distance
Cl1 C7 1.7765(17)
F1 C5 1.3516(18)
F2 C3 1.3523(16)
O1 C7 1.186(2)
C6 C5 1.377(2)
C6 C1 1.397(2)
C6 H6 0.9500
C4 C5 1.381(2)
C4 C3 1.384(2)
C4 H4 0.9500
C1 C2 1.393(2)
C1 C7 1.487(2)
C3 C2 1.376(2)
C2 H2 0.9500

loop_
_geom_torsion_atom_site_label_1
_geom_torsion_atom_site_label_2
_geom_torsion_atom_site_label_3
_geom_torsion_atom_site_label_4
_geom_torsion
C5 C6 C1 C2 0.8(3)
C5 C6 C1 C7 -178.04(18)
C2 C1 C7 O1 -5.8(3)
C6 C1 C7 O1 173.1(2)
C2 C1 C7 Cl1 174.53(15)
C6 C1 C7 Cl1 -6.6(3)
C1 C6 C5 F1 -179.84(17)
C1 C6 C5 C4 -0.7(3)
C3 C4 C5 F1 179.57(18)
C3 C4 C5 C6 0.5(3)
C5 C4 C3 F2 178.88(18)
C5 C4 C3 C2 -0.2(3)
F2 C3 C2 C1 -178.82(18)
C4 C3 C2 C1 0.3(3)
C6 C1 C2 C3 -0.5(3)
C7 C1 C2 C3 178.33(18)
